data_2106560
loop_
_publ_author_name
'Michiue, Y.'
'Yamamoto, A.'
'Onoda, M.'
'Yamane, H.'
'Akashi, T.'
'Sato, A.'
'Goto, T.'

_publ_section_title
;
 Incommensurate crystallographic shear structure of Ba(x) Bi(2-2x) Ti(4-x)
 O(11-4x) (x = 0.275)
;
_journal_name_full 'Acta Crystallographica B (39,1983-)'
_journal_page_first 145
_journal_page_last 153
_journal_volume 61
_journal_year 2005
_chemical_formula_sum 'Ba0.159 Bi0.841 O2.5 Ti'
_chemical_name_systematic 'Ba0.159 Bi0.841 Ti O2.5'
_space_group_IT_number 12
_symmetry_space_group_name_Hall '-I 2y'
_symmetry_space_group_name_H-M 'I 1 2/m 1'
_cell_angle_alpha 90
_cell_angle_beta 92.625
_cell_angle_gamma 90
_cell_formula_units_Z 4
_cell_length_a 10.6914
_cell_length_b 3.7963
_cell_length_c 3.3457
_cell_volume 135.652
_citation_journal_id_ASTM ASBSDK
_cod_data_source_file Michiue_ASBSDK_2005_419.cif
_cod_data_source_block Ba0.159Bi0.841O2.5Ti1
_cod_original_sg_symbol_Hall '-C 2y (x,y,-x+z)'
_cod_original_formula_sum 'Ba0.159 Bi0.841 O2.5 Ti1'
_cod_database_code 2106560

loop_
_symmetry_equiv_pos_as_xyz
x,y,z
-x,y,-z
-x,-y,-z
x,-y,z
x+1/2,y+1/2,z+1/2
-x+1/2,y+1/2,-z+1/2
-x+1/2,-y+1/2,-z+1/2
x+1/2,-y+1/2,z+1/2

loop_
_atom_site_label
_atom_site_type_symbol
_atom_site_fract_x
_atom_site_fract_y
_atom_site_fract_z
_atom_site_occupancy
_atom_site_U_iso_or_equiv
O3 O-2 0.589 0 0.76 1 0.0
Ba1 Ba+2 0.0822 0 0.689 0.1592 0.0
Ti1 Ti+2 0.358 0 0.711 1 0.0
O2 O-2 0.5 0 0.5 1 0.0
O1 O-2 0.2102 0 0.8802 1 0.0
Bi1 Bi+3 0.1029 0 0.755 0.8408 0.0
